data_4300451
_journal_name_full 'Inorganic Chemistry'
_journal_paper_doi 10.1021/ic051290t
_journal_year 2006
_chemical_formula_moiety 'C29 H48 Cl3 Cu N6 '
_chemical_formula_sum 'C29 H48 Cl3 Cu N6'
_chemical_formula_weight 650.64
_space_group_IT_number 2
_space_group_name_Hall '-P 1'
_space_group_name_H-M_alt 'P -1'
_symmetry_cell_setting triclinic
_symmetry_Int_Tables_number 2
_symmetry_space_group_name_Hall '-P 1'
_symmetry_space_group_name_H-M 'P -1'
_cell_angle_alpha 109.96(2)
_cell_angle_beta 96.35(3)
_cell_angle_gamma 105.55(3)
_cell_formula_units_Z 2
_cell_length_a 9.767(7)
_cell_length_b 11.841(8)
_cell_length_c 16.592(12)
_cell_measurement_temperature 212.1
_cell_volume 1693.8(21)
_exptl_crystal_density_diffrn 1.276
_cod_original_formula_sum 'C29 H48 Cl3 Cu N6 '
_cod_database_code 4300451

loop_
_symmetry_equiv_pos_site_id
_symmetry_equiv_pos_as_xyz
1 +X,+Y,+Z
2 -X,-Y,-Z

loop_
_atom_site_label
_atom_site_type_symbol
_atom_site_fract_x
_atom_site_fract_y
_atom_site_fract_z
_atom_site_U_iso_or_equiv
_atom_site_adp_type
_atom_site_occupancy
_atom_site_symmetry_multiplicity
_atom_site_calc_flag
_atom_site_refinement_flags
_atom_site_disorder_assembly
_atom_site_disorder_group
Cu1 Cu 0.26683(5) 0.31717(5) 0.76274(4) 0.0333(2) Uani 1.00 1 d . . .
Cl1 Cl 0.49284(11) 0.34194(12) 0.75252(9) 0.0437(3) Uani 1.00 1 d . . .
Cl41 Cl 0.2040(2) 0.6136(2) 0.65990(13) 0.0732(6) Uani 1.00 1 d . . .
Cl42 Cl 0.5157(2) 0.6699(2) 0.6757(2) 0.0882(8) Uani 1.00 1 d . . .
N11 N 0.0998(3) 0.2110(3) 0.8009(2) 0.0250(9) Uani 1.00 1 d . . .
N12 N -0.0330(3) 0.2301(3) 0.7872(2) 0.0227(8) Uani 1.00 1 d . . .
N21 N 0.0978(4) 0.2671(3) 0.6469(2) 0.0266(9) Uani 1.00 1 d . . .
N22 N -0.0256(3) 0.2950(3) 0.6656(2) 0.0231(8) Uani 1.00 1 d . . .
N31 N 0.1984(3) 0.4786(3) 0.8205(2) 0.0237(8) Uani 1.00 1 d . . .
N32 N 0.0505(3) 0.4515(3) 0.8125(2) 0.0219(8) Uani 1.00 1 d . . .
C1 C -0.0457(4) 0.3265(4) 0.7546(3) 0.0207(9) Uani 1.00 1 d . . .
C11 C 0.1925(7) -0.0454(6) 0.7550(4) 0.065(2) Uani 1.00 1 d . . .
C12 C 0.1811(7) 0.0132(6) 0.9143(5) 0.060(2) Uani 1.00 1 d . . .
C13 C 0.1931(5) 0.0590(4) 0.8391(3) 0.0351(12) Uani 1.00 1 d . . .
C14 C 0.0723(4) 0.1113(4) 0.8229(3) 0.0277(10) Uani 1.00 1 d . . .
C15 C -0.0749(5) 0.0673(4) 0.8248(3) 0.0334(12) Uani 1.00 1 d . . .
C16 C -0.1408(4) 0.1432(4) 0.8006(3) 0.0254(10) Uani 1.00 1 d . . .
C17 C -0.2988(4) 0.1369(4) 0.7866(3) 0.0287(11) Uani 1.00 1 d . . .
C18 C -0.3785(5) 0.0630(5) 0.6922(3) 0.043(1) Uani 1.00 1 d . . .
C19 C -0.3757(6) 0.0786(6) 0.8454(4) 0.050(2) Uani 1.00 1 d . . .
C21 C 0.2145(7) 0.0811(6) 0.5209(5) 0.060(2) Uani 1.00 1 d . . .
C22 C 0.1849(9) 0.1999(9) 0.4251(4) 0.080(3) Uani 1.00 1 d . . .
C23 C 0.2039(5) 0.2050(4) 0.5179(3) 0.0348(12) Uani 1.00 1 d . . .
C24 C 0.0869(4) 0.2434(4) 0.5613(3) 0.0267(10) Uani 1.00 1 d . . .
C25 C -0.0432(5) 0.2551(4) 0.5253(3) 0.0308(11) Uani 1.00 1 d . . .
C26 C -0.1131(4) 0.2886(4) 0.5929(3) 0.0275(10) Uani 1.00 1 d . . .
C27 C -0.2520(5) 0.3212(5) 0.5938(3) 0.0348(12) Uani 1.00 1 d . . .
C28 C -0.3686(6) 0.2315(7) 0.5110(4) 0.061(2) Uani 1.00 1 d . . .
C29 C -0.2207(7) 0.4595(6) 0.6057(5) 0.062(2) Uani 1.00 1 d . . .
C31 C 0.4641(5) 0.8009(5) 0.9066(4) 0.0394(13) Uani 1.00 1 d . . .
C32 C 0.4844(5) 0.6489(5) 0.9798(4) 0.045(2) Uani 1.00 1 d . . .
C33 C 0.4195(4) 0.6622(4) 0.8965(3) 0.0289(11) Uani 1.00 1 d . . .
C34 C 0.2568(4) 0.6010(4) 0.8717(3) 0.0234(10) Uani 1.00 1 d . . .
C35 C 0.1471(4) 0.6529(4) 0.8967(3) 0.0290(10) Uani 1.00 1 d . . .
C36 C 0.0166(4) 0.5576(4) 0.8582(3) 0.0239(10) Uani 1.00 1 d . . .
C37 C -0.1359(4) 0.5552(4) 0.8660(3) 0.0295(11) Uani 1.00 1 d . . .
C38 C -0.1578(6) 0.6801(5) 0.8682(5) 0.056(2) Uani 1.00 1 d . . .
C39 C -0.1721(7) 0.5298(7) 0.9456(5) 0.062(2) Uani 1.00 1 d . . .
C41 C 0.3453(8) 0.5530(6) 0.6473(4) 0.062(2) Uani 1.00 1 d . . .
H1 H -0.1426 0.3284 0.7532 0.024 Uiso 1.00 1 c R . .
H2 H 0.2897 -0.0437 0.7527 0.077 Uiso 1.00 1 c R . .
H3 H 0.1503 -0.0328 0.7057 0.077 Uiso 1.00 1 c R . .
H4 H 0.1371 -0.1253 0.7540 0.077 Uiso 1.00 1 c R . .
H5 H 0.0813 -0.0199 0.9147 0.077 Uiso 1.00 1 c R . .
H6 H 0.2300 0.0824 0.9687 0.077 Uiso 1.00 1 c R . .
H7 H 0.2246 -0.0515 0.9064 0.077 Uiso 1.00 1 c R . .
H8 H 0.2833 0.1258 0.8554 0.043 Uiso 1.00 1 c R . .
H9 H -0.1203 -0.0026 0.8393 0.041 Uiso 1.00 1 c R . .
H10 H -0.3014 0.2213 0.8033 0.034 Uiso 1.00 1 c R . .
H11 H -0.3703 0.1194 0.6623 0.050 Uiso 1.00 1 c R . .
H12 H -0.4784 0.0236 0.6892 0.050 Uiso 1.00 1 c R . .
H13 H -0.3368 -0.0003 0.6652 0.050 Uiso 1.00 1 c R . .
H14 H -0.4160 -0.0111 0.8149 0.062 Uiso 1.00 1 c R . .
H15 H -0.4515 0.1126 0.8603 0.062 Uiso 1.00 1 c R . .
H16 H -0.3073 0.0978 0.8975 0.062 Uiso 1.00 1 c R . .
H17 H 0.1196 0.0256 0.5141 0.083 Uiso 1.00 1 c R . .
H18 H 0.2733 0.0976 0.5758 0.083 Uiso 1.00 1 c R . .
H19 H 0.2569 0.0424 0.4746 0.083 Uiso 1.00 1 c R . .
H20 H 0.2780 0.2285 0.4130 0.116 Uiso 1.00 1 c R . .
H21 H 0.1306 0.2532 0.4190 0.116 Uiso 1.00 1 c R . .
H22 H 0.1345 0.1150 0.3849 0.116 Uiso 1.00 1 c R . .
H23 H 0.2940 0.2692 0.5508 0.041 Uiso 1.00 1 c R . .
H24 H -0.0764 0.2424 0.4658 0.037 Uiso 1.00 1 c R . .
H25 H -0.2872 0.3109 0.6429 0.047 Uiso 1.00 1 c R . .
H26 H -0.3613 0.2655 0.4668 0.072 Uiso 1.00 1 c R . .
H27 H -0.4624 0.2219 0.5239 0.072 Uiso 1.00 1 c R . .
H28 H -0.3546 0.1509 0.4906 0.072 Uiso 1.00 1 c R . .
H29 H -0.1976 0.5112 0.6667 0.083 Uiso 1.00 1 c R . .
H30 H -0.3044 0.4690 0.5774 0.083 Uiso 1.00 1 c R . .
H31 H -0.1407 0.4848 0.5807 0.083 Uiso 1.00 1 c R . .
H32 H 0.3946 0.8378 0.9298 0.048 Uiso 1.00 1 c R . .
H33 H 0.4685 0.8050 0.8507 0.048 Uiso 1.00 1 c R . .
H34 H 0.5572 0.8463 0.9454 0.048 Uiso 1.00 1 c R . .
H35 H 0.5768 0.6382 0.9758 0.055 Uiso 1.00 1 c R . .
H36 H 0.4211 0.5771 0.9857 0.055 Uiso 1.00 1 c R . .
H37 H 0.4958 0.7234 1.0295 0.055 Uiso 1.00 1 c R . .
H38 H 0.4579 0.6178 0.8501 0.033 Uiso 1.00 1 c R . .
H39 H 0.1613 0.7385 0.9334 0.033 Uiso 1.00 1 c R . .
H40 H -0.2012 0.4880 0.8151 0.035 Uiso 1.00 1 c R . .
H41 H -0.1338 0.7387 0.9276 0.076 Uiso 1.00 1 c R . .
H42 H -0.2568 0.6637 0.8430 0.076 Uiso 1.00 1 c R . .
H43 H -0.0967 0.7151 0.8360 0.076 Uiso 1.00 1 c R . .
H44 H -0.2131 0.4407 0.9297 0.089 Uiso 1.00 1 c R . .
H45 H -0.2403 0.5701 0.9668 0.089 Uiso 1.00 1 c R . .
H46 H -0.0858 0.5623 0.9904 0.089 Uiso 1.00 1 c R . .
H47 H 0.3467 0.5055 0.6832 0.077 Uiso 1.00 1 c R . .
H48 H 0.3285 0.4985 0.5874 0.077 Uiso 1.00 1 c R . .

loop_
_atom_site_aniso_label
_atom_site_aniso_U_11
_atom_site_aniso_U_22
_atom_site_aniso_U_33
_atom_site_aniso_U_12
_atom_site_aniso_U_13
_atom_site_aniso_U_23
Cu1 0.0164(3) 0.0353(3) 0.0482(4) 0.0104(2) 0.0099(2) 0.01(1)
Cl1 0.0180(5) 0.0483(7) 0.0626(8) 0.0146(5) 0.0129(5) 0.02(2)
Cl41 0.0732(11) 0.0832(13) 0.0750(12) 0.0246(9) 0.0198(9) 0.04(4)
Cl42 0.0776(13) 0.098(2) 0.125(2) 0.0355(11) 0.0462(12) 0.07(7)
N11 0.017(2) 0.024(2) 0.037(2) 0.0090(13) 0.0064(13) 0.01(1)
N12 0.014(1) 0.021(2) 0.034(2) 0.0075(12) 0.0070(13) 0.010(10)
N21 0.019(2) 0.029(2) 0.031(2) 0.013(1) 0.0082(13) 0.006(6)
N22 0.015(1) 0.025(2) 0.028(2) 0.0088(12) 0.0050(12) 0.007(7)
N31 0.013(1) 0.022(2) 0.035(2) 0.0055(12) 0.0080(13) 0.010(10)
N32 0.014(1) 0.018(2) 0.033(2) 0.0069(12) 0.0072(13) 0.007(7)
C1 0.013(2) 0.020(2) 0.028(2) 0.0048(13) 0.005(1) 0.008(8)
C11 0.058(4) 0.063(4) 0.071(4) 0.044(3) 0.001(3) 0.008(8)
C12 0.053(4) 0.063(4) 0.076(4) 0.028(3) 0.002(3) 0.04(4)
C13 0.025(2) 0.026(2) 0.056(3) 0.011(2) 0.000(2) 0.02(2)
C14 0.021(2) 0.021(2) 0.039(2) 0.007(2) 0.003(2) 0.010(10)
C15 0.026(2) 0.023(2) 0.053(3) 0.005(2) 0.011(2) 0.02(2)
C16 0.019(2) 0.020(2) 0.034(2) 0.005(1) 0.007(2) 0.006(6)
C17 0.018(2) 0.024(2) 0.044(3) 0.007(2) 0.011(2) 0.011(11)
C18 0.028(2) 0.053(3) 0.044(3) 0.015(2) 0.006(2) 0.01(2)
C19 0.030(3) 0.071(4) 0.055(3) 0.010(2) 0.018(2) 0.03(3)
C21 0.064(4) 0.054(4) 0.089(5) 0.037(3) 0.051(4) 0.03(3)
C22 0.096(6) 0.141(7) 0.054(4) 0.087(6) 0.051(4) 0.05(5)
C23 0.026(2) 0.034(2) 0.041(3) 0.010(2) 0.016(2) 0.008(8)
C24 0.019(2) 0.023(2) 0.033(2) 0.005(2) 0.007(2) 0.006(6)
C25 0.029(2) 0.037(2) 0.027(2) 0.013(2) 0.007(2) 0.011(11)
C26 0.022(2) 0.030(2) 0.030(2) 0.008(2) 0.003(2) 0.012(12)
C27 0.025(2) 0.056(3) 0.035(2) 0.023(2) 0.012(2) 0.02(2)
C28 0.024(3) 0.091(5) 0.064(4) 0.017(3) 0.001(2) 0.03(3)
C29 0.063(4) 0.067(4) 0.079(5) 0.049(3) 0.021(3) 0.03(3)
C31 0.027(2) 0.035(3) 0.058(3) 0.000(2) 0.007(2) 0.03(3)
C32 0.024(2) 0.050(3) 0.064(4) 0.009(2) 0.002(2) 0.03(3)
C33 0.018(2) 0.026(2) 0.040(2) 0.005(2) 0.008(2) 0.010(10)
C34 0.021(2) 0.021(2) 0.029(2) 0.008(2) 0.009(2) 0.009(9)
C35 0.022(2) 0.021(2) 0.040(2) 0.008(2) 0.010(2) 0.006(6)
C36 0.022(2) 0.022(2) 0.030(2) 0.011(2) 0.009(2) 0.009(9)
C37 0.021(2) 0.022(2) 0.044(3) 0.012(2) 0.011(2) 0.008(8)
C38 0.038(3) 0.049(3) 0.102(5) 0.033(3) 0.030(3) 0.03(3)
C39 0.045(3) 0.089(5) 0.089(5) 0.040(3) 0.045(3) 0.06(6)
C41 0.102(5) 0.039(3) 0.051(4) 0.024(3) 0.020(4) 0.02(2)

loop_
_geom_bond_atom_site_label_1
_geom_bond_atom_site_label_2
_geom_bond_distance
_geom_bond_publ_flag
_geom_bond_site_symmetry_1
_geom_bond_site_symmetry_2
Cu1 Cl1 2.181(1) ? . .
Cu1 N11 2.077(4) ? . .
Cu1 N21 2.183(4) ? . .
Cu1 N31 2.144(4) ? . .
Cl41 C41 1.719(9) ? . .
Cl42 C41 1.747(7) ? . .
N11 Cu1 2.077(4) ? . .
N11 N12 1.383(5) ? . .
N11 C14 1.321(7) ? . .
N12 N11 1.383(5) ? . .
N12 C1 1.447(6) ? . .
N12 C16 1.358(6) ? . .
N21 N22 1.373(5) ? . .
N21 C24 1.336(6) ? . .
N22 C1 1.445(6) ? . .
N22 C26 1.366(6) ? . .
N31 N32 1.374(4) ? . .
N31 C34 1.326(5) ? . .
N32 C1 1.443(4) ? . .
N32 C36 1.375(5) ? . .
C11 C13 1.514(8) ? . .
C12 C13 1.53(1) ? . .
C13 C12 1.53(1) ? . .
C13 C14 1.511(7) ? . .
C14 N11 1.321(7) ? . .
C14 C15 1.399(6) ? . .
C15 C16 1.372(8) ? . .
C16 C17 1.513(6) ? . .
C17 C18 1.502(6) ? . .
C17 C19 1.528(9) ? . .
C21 C23 1.52(1) ? . .
C22 C23 1.51(1) ? . .
C23 C24 1.507(7) ? . .
C24 C25 1.405(7) ? . .
C25 C26 1.375(7) ? . .
C26 C27 1.507(7) ? . .
C27 C28 1.524(6) ? . .
C27 C29 1.520(9) ? . .
C31 C33 1.527(7) ? . .
C32 C33 1.530(9) ? . .
C33 C34 1.501(5) ? . .
C34 C35 1.405(7) ? . .
C35 C36 1.365(5) ? . .
C36 C37 1.503(6) ? . .
C37 C38 1.538(9) ? . .
C37 C39 1.51(1) ? . .
C1 H1 0.9500 ? . .
C11 H2 0.9500 ? . .
C11 H3 0.9500 ? . .
C11 H4 0.9500 ? . .
C12 H5 0.9500 ? . .
C12 H6 0.9500 ? . .
C12 H7 0.9500 ? . .
C13 H8 0.9500 ? . .
C15 H9 0.9500 ? . .
C17 H10 0.9500 ? . .
C18 H11 0.9500 ? . .
C18 H12 0.9500 ? . .
C18 H13 0.9500 ? . .
C19 H14 0.9500 ? . .
C19 H15 0.9500 ? . .
C19 H16 0.9501 ? . .
C21 H17 0.9500 ? . .
C21 H18 0.9500 ? . .
C21 H19 0.9500 ? . .
C22 H20 0.9499 ? . .
C22 H21 0.9500 ? . .
C22 H22 0.9500 ? . .
C23 H23 0.9500 ? . .
C25 H24 0.9499 ? . .
C27 H25 0.9500 ? . .
C28 H26 0.9500 ? . .
C28 H27 0.9500 ? . .
C28 H28 0.9500 ? . .
C29 H29 0.9500 ? . .
C29 H30 0.9500 ? . .
C29 H31 0.9500 ? . .
C31 H32 0.9500 ? . .
C31 H33 0.9500 ? . .
C31 H34 0.9501 ? . .
C32 H35 0.9500 ? . .
C32 H36 0.9500 ? . .
C32 H37 0.9500 ? . .
C33 H38 0.9500 ? . .
C35 H39 0.9500 ? . .
C37 H40 0.9501 ? . .
C38 H41 0.9500 ? . .
C38 H42 0.9500 ? . .
C38 H43 0.9500 ? . .
C39 H44 0.9500 ? . .
C39 H45 0.9500 ? . .
C39 H46 0.9500 ? . .
C41 H47 0.9500 ? . .
C41 H48 0.9500 ? . .
H5 C12 0.9500 ? . .
H6 C12 0.9500 ? . .
H7 C12 0.9500 ? . .
